data_7156258
loop_
_publ_author_name
'Cao, Jun'
'Sun, Jing'
'Yan, Chao-Guo'

_publ_section_title
;
 Regioselective and diastereoselective synthesis of two functionalized
 1,5-methanoindeno[1,2-d]azocines via a three-component reaction.
;
_journal_issue 22
_journal_name_full 'Organic &amp; biomolecular chemistry'
_journal_page_first 4170
_journal_page_last 4175
_journal_paper_doi 10.1039/c8ob00144h
_journal_volume 16
_journal_year 2018
_chemical_formula_moiety 'C27 H24 N2 O3'
_chemical_formula_sum 'C27 H24 N2 O3'
_chemical_formula_weight 424.48
_space_group_crystal_system triclinic
_space_group_IT_number 2
_space_group_name_Hall '-P 1'
_space_group_name_H-M_alt 'P -1'
_symmetry_space_group_name_Hall '-P 1'
_symmetry_space_group_name_H-M 'P -1'
_atom_sites_solution_hydrogens geom
_audit_creation_method SHELXL-2014/7
_cell_angle_alpha 110.5634(15)
_cell_angle_beta 96.8007(14)
_cell_angle_gamma 96.6011(16)
_cell_formula_units_Z 2
_cell_length_a 7.3088(4)
_cell_length_b 12.2040(6)
_cell_length_c 12.7704(6)
_cell_measurement_reflns_used 6955
_cell_measurement_temperature 296(2)
_cell_measurement_theta_max 27.49
_cell_measurement_theta_min 2.85
_cell_volume 1043.87(9)
_computing_cell_refinement 'Bruker SAINT'
_computing_data_collection 'Bruker APEX2'
_computing_data_reduction 'Bruker SAINT'
_computing_molecular_graphics 'Bruker SHELXTL'
_computing_publication_material 'Bruker SHELXTL'
_computing_structure_refinement 'SHELXL-2014/7 (Sheldrick, 2014)'
_computing_structure_solution 'SHELXS-97 (Sheldrick 2008)'
_diffrn_ambient_temperature 296(2)
_diffrn_measured_fraction_theta_full 0.996
_diffrn_measured_fraction_theta_max 0.995
_diffrn_measurement_device_type 'CCD area detector'
_diffrn_measurement_method 'phi and omega scans'
_diffrn_radiation_source 'fine-focus sealed tube'
_diffrn_radiation_type MoK\a
_diffrn_radiation_wavelength 0.71073
_diffrn_reflns_av_R_equivalents 0.0322
_diffrn_reflns_av_unetI/netI 0.0369
_diffrn_reflns_Laue_measured_fraction_full 0.996
_diffrn_reflns_Laue_measured_fraction_max 0.995
_diffrn_reflns_limit_h_max 9
_diffrn_reflns_limit_h_min -8
_diffrn_reflns_limit_k_max 15
_diffrn_reflns_limit_k_min -15
_diffrn_reflns_limit_l_max 15
_diffrn_reflns_limit_l_min -16
_diffrn_reflns_number 16464
_diffrn_reflns_point_group_measured_fraction_full 0.996
_diffrn_reflns_point_group_measured_fraction_max 0.995
_diffrn_reflns_theta_full 25.242
_diffrn_reflns_theta_max 27.563
_diffrn_reflns_theta_min 1.808
_exptl_absorpt_coefficient_mu 0.089
_exptl_absorpt_correction_T_max 0.982
_exptl_absorpt_correction_T_min 0.975
_exptl_absorpt_correction_type multi-scan
_exptl_absorpt_process_details sadabs
_exptl_crystal_colour colorless
_exptl_crystal_density_diffrn 1.350
_exptl_crystal_description block
_exptl_crystal_F_000 448
_exptl_crystal_size_max 0.320
_exptl_crystal_size_mid 0.240
_exptl_crystal_size_min 0.200
_refine_diff_density_max 0.277
_refine_diff_density_min -0.227
_refine_diff_density_rms 0.043
_refine_ls_extinction_method none
_refine_ls_goodness_of_fit_ref 1.031
_refine_ls_hydrogen_treatment constr
_refine_ls_matrix_type full
_refine_ls_number_parameters 290
_refine_ls_number_reflns 4820
_refine_ls_number_restraints 0
_refine_ls_restrained_S_all 1.031
_refine_ls_R_factor_all 0.0700
_refine_ls_R_factor_gt 0.0461
_refine_ls_shift/su_max 0.000
_refine_ls_shift/su_mean 0.000
_refine_ls_structure_factor_coef Fsqd
_refine_ls_weighting_details 'w=1/[\s^2^(Fo^2^)+(0.0495P)^2^+0.3040P] where P=(Fo^2^+2Fc^2^)/3'
_refine_ls_weighting_scheme calc
_refine_ls_wR_factor_gt 0.1030
_refine_ls_wR_factor_ref 0.1143
_reflns_Friedel_coverage 0.000
_reflns_number_gt 3574
_reflns_number_total 4820
_reflns_threshold_expression 'I > 2\s(I)'
_cod_data_source_file c8ob00144h2.cif
_cod_data_source_block 2f
_cod_depositor_comments 'Adding full bibliography for 7156250--7156259.cif.'
_cod_database_code 7156258
_shelx_shelxl_version_number 2014/7
_shelx_space_group_comment
; 
The symmetry employed for this shelxl refinement is uniquely defined 
by the following loop, which should always be used as a source of 
symmetry information in preference to the above space-group names. 
They are only intended as comments. 
;
_shelx_estimated_absorpt_t_min 0.972
_shelx_estimated_absorpt_t_max 0.983

loop_
_space_group_symop_operation_xyz
'x, y, z'
'-x, -y, -z'

loop_
_atom_site_label
_atom_site_type_symbol
_atom_site_fract_x
_atom_site_fract_y
_atom_site_fract_z
_atom_site_U_iso_or_equiv
_atom_site_adp_type
_atom_site_occupancy
_atom_site_site_symmetry_order
_atom_site_calc_flag
_atom_site_refinement_flags_posn
_atom_site_refinement_flags_adp
C1 C 0.1715(3) 1.10361(17) 0.63419(16) 0.0504(5) Uani 1 1 d . .
H1 H 0.2872 1.1000 0.6109 0.061 Uiso 1 1 calc R U
C2 C 0.0542(3) 1.1702(2) 0.6009(2) 0.0662(6) Uani 1 1 d . .
H2 H 0.0919 1.2123 0.5568 0.079 Uiso 1 1 calc R U
C3 C -0.1178(3) 1.1744(2) 0.6327(2) 0.0666(6) Uani 1 1 d . .
H3 H -0.1972 1.2195 0.6104 0.080 Uiso 1 1 calc R U
C4 C -0.1732(3) 1.11192(18) 0.69764(18) 0.0575(5) Uani 1 1 d . .
H4 H -0.2910 1.1136 0.7181 0.069 Uiso 1 1 calc R U
C5 C -0.0545(2) 1.04655(16) 0.73261(15) 0.0436(4) Uani 1 1 d . .
H5 H -0.0925 1.0053 0.7773 0.052 Uiso 1 1 calc R U
C6 C 0.1207(2) 1.04190(13) 0.70167(13) 0.0340(3) Uani 1 1 d . .
C7 C 0.2625(2) 0.97568(14) 0.73866(15) 0.0374(4) Uani 1 1 d . .
H7A H 0.3254 0.9413 0.6750 0.045 Uiso 1 1 calc R U
H7B H 0.3558 1.0341 0.7986 0.045 Uiso 1 1 calc R U
C8 C 0.1664(2) 0.91701(13) 0.89489(12) 0.0338(3) Uani 1 1 d . .
H8A H 0.0439 0.9400 0.8979 0.041 Uiso 1 1 calc R U
H8B H 0.2587 0.9849 0.9440 0.041 Uiso 1 1 calc R U
C9 C 0.1752(2) 0.81315(13) 0.93702(12) 0.0294(3) Uani 1 1 d . .
H9 H 0.1368 0.8354 1.0117 0.035 Uiso 1 1 calc R U
C10 C 0.03512(19) 0.71021(13) 0.85317(13) 0.0294(3) Uani 1 1 d . .
C11 C 0.08044(19) 0.67386(12) 0.73536(12) 0.0270(3) Uani 1 1 d . .
H11 H -0.0156 0.6077 0.6845 0.032 Uiso 1 1 calc R U
C12 C 0.0686(2) 0.78146(13) 0.70003(12) 0.0295(3) Uani 1 1 d . .
H12A H 0.0958 0.7629 0.6237 0.035 Uiso 1 1 calc R U
H12B H -0.0565 0.8006 0.7006 0.035 Uiso 1 1 calc R U
C13 C 0.5938(2) 0.70867(15) 1.06107(13) 0.0368(4) Uani 1 1 d . .
H13 H 0.6909 0.7487 1.0406 0.044 Uiso 1 1 calc R U
C14 C 0.6328(3) 0.64477(16) 1.12837(14) 0.0435(4) Uani 1 1 d . .
H14 H 0.7575 0.6430 1.1519 0.052 Uiso 1 1 calc R U
C15 C 0.3259(3) 0.59038(16) 1.12659(15) 0.0459(4) Uani 1 1 d . .
H15 H 0.2317 0.5499 1.1487 0.055 Uiso 1 1 calc R U
C16 C 0.2739(2) 0.65279(15) 1.05865(13) 0.0384(4) Uani 1 1 d . .
H16 H 0.1483 0.6537 1.0368 0.046 Uiso 1 1 calc R U
C17 C 0.4103(2) 0.71347(13) 1.02387(11) 0.0283(3) Uani 1 1 d . .
C18 C 0.37339(19) 0.78235(12) 0.94684(11) 0.0261(3) Uani 1 1 d . .
H18 H 0.4594 0.8582 0.9814 0.031 Uiso 1 1 calc R U
C19 C 0.27266(19) 0.63182(12) 0.73341(11) 0.0251(3) Uani 1 1 d . .
C20 C 0.34708(19) 0.63436(12) 0.62829(11) 0.0262(3) Uani 1 1 d . .
C21 C 0.2848(2) 0.55723(14) 0.51675(12) 0.0324(3) Uani 1 1 d . .
H21 H 0.1934 0.4909 0.4995 0.039 Uiso 1 1 calc R U
C22 C 0.3620(2) 0.58149(15) 0.43195(13) 0.0378(4) Uani 1 1 d . .
H22 H 0.3223 0.5305 0.3568 0.045 Uiso 1 1 calc R U
C23 C 0.4977(2) 0.68059(15) 0.45695(13) 0.0375(4) Uani 1 1 d . .
H23 H 0.5470 0.6953 0.3984 0.045 Uiso 1 1 calc R U
C24 C 0.5605(2) 0.75764(14) 0.56781(13) 0.0337(3) Uani 1 1 d . .
H24 H 0.6512 0.8242 0.5847 0.040 Uiso 1 1 calc R U
C25 C 0.48396(19) 0.73271(13) 0.65339(12) 0.0272(3) Uani 1 1 d . .
C26 C 0.52748(19) 0.79744(13) 0.77820(12) 0.0285(3) Uani 1 1 d . .
C27 C 0.42777(18) 0.71786(12) 0.83033(11) 0.0255(3) Uani 1 1 d . .
H27 H 0.5180 0.6688 0.8439 0.031 Uiso 1 1 calc R U
N1 N 0.20257(16) 0.88176(10) 0.77886(10) 0.0286(3) Uani 1 1 d . .
N2 N 0.5019(2) 0.58502(13) 1.16187(11) 0.0437(4) Uani 1 1 d . .
O1 O -0.10648(16) 0.66828(11) 0.87592(10) 0.0476(3) Uani 1 1 d . .
O2 O 0.23470(15) 0.51691(9) 0.73699(9) 0.0358(3) Uani 1 1 d . .
H2A H 0.3321 0.4987 0.7596 0.054 Uiso 1 1 calc R U
O3 O 0.63504(15) 0.88942(10) 0.83001(9) 0.0407(3) Uani 1 1 d . .

loop_
_atom_site_aniso_label
_atom_site_aniso_U_11
_atom_site_aniso_U_22
_atom_site_aniso_U_33
_atom_site_aniso_U_23
_atom_site_aniso_U_13
_atom_site_aniso_U_12
C1 0.0457(10) 0.0597(12) 0.0597(12) 0.0394(10) 0.0080(9) 0.0078(9)
C2 0.0665(14) 0.0746(15) 0.0811(15) 0.0590(13) 0.0047(12) 0.0143(11)
C3 0.0688(14) 0.0631(13) 0.0826(16) 0.0442(12) -0.0012(12) 0.0279(11)
C4 0.0521(11) 0.0605(12) 0.0697(13) 0.0290(11) 0.0148(10) 0.0275(10)
C5 0.0459(10) 0.0454(10) 0.0504(10) 0.0258(8) 0.0142(8) 0.0176(8)
C6 0.0390(8) 0.0287(8) 0.0362(8) 0.0148(6) 0.0039(7) 0.0062(6)
C7 0.0353(8) 0.0368(9) 0.0492(10) 0.0253(8) 0.0112(7) 0.0076(7)
C8 0.0408(8) 0.0308(8) 0.0308(8) 0.0111(6) 0.0049(7) 0.0114(7)
C9 0.0344(8) 0.0336(8) 0.0245(7) 0.0131(6) 0.0102(6) 0.0096(6)
C10 0.0259(7) 0.0344(8) 0.0366(8) 0.0213(7) 0.0086(6) 0.0091(6)
C11 0.0227(7) 0.0284(7) 0.0279(7) 0.0107(6) 0.0007(6) -0.0007(6)
C12 0.0259(7) 0.0361(8) 0.0294(7) 0.0154(6) 0.0019(6) 0.0085(6)
C13 0.0382(9) 0.0452(9) 0.0315(8) 0.0199(7) 0.0042(7) 0.0078(7)
C14 0.0490(10) 0.0510(10) 0.0338(9) 0.0193(8) 0.0016(7) 0.0155(8)
C15 0.0563(11) 0.0479(10) 0.0427(10) 0.0295(8) 0.0087(8) 0.0027(8)
C16 0.0402(9) 0.0444(9) 0.0364(8) 0.0233(7) 0.0054(7) 0.0041(7)
C17 0.0373(8) 0.0288(7) 0.0185(6) 0.0085(6) 0.0046(6) 0.0059(6)
C18 0.0289(7) 0.0281(7) 0.0221(7) 0.0113(6) 0.0036(6) 0.0021(6)
C19 0.0283(7) 0.0243(7) 0.0241(7) 0.0113(6) 0.0032(6) 0.0039(6)
C20 0.0270(7) 0.0304(7) 0.0259(7) 0.0139(6) 0.0048(6) 0.0113(6)
C21 0.0349(8) 0.0337(8) 0.0273(7) 0.0098(6) 0.0021(6) 0.0085(6)
C22 0.0441(9) 0.0466(10) 0.0226(7) 0.0105(7) 0.0046(6) 0.0161(8)
C23 0.0394(9) 0.0542(10) 0.0288(8) 0.0227(7) 0.0122(7) 0.0161(8)
C24 0.0299(8) 0.0444(9) 0.0332(8) 0.0207(7) 0.0090(6) 0.0073(7)
C25 0.0245(7) 0.0352(8) 0.0260(7) 0.0149(6) 0.0052(6) 0.0083(6)
C26 0.0213(7) 0.0377(8) 0.0283(7) 0.0152(6) 0.0028(6) 0.0038(6)
C27 0.0234(7) 0.0319(7) 0.0238(7) 0.0135(6) 0.0026(5) 0.0066(6)
N1 0.0312(6) 0.0282(6) 0.0309(6) 0.0157(5) 0.0065(5) 0.0055(5)
N2 0.0629(10) 0.0414(8) 0.0323(7) 0.0205(6) 0.0034(7) 0.0131(7)
O1 0.0341(6) 0.0603(8) 0.0565(7) 0.0300(6) 0.0182(5) 0.0020(6)
O2 0.0417(6) 0.0280(6) 0.0413(6) 0.0188(5) 0.0041(5) 0.0044(5)
O3 0.0343(6) 0.0467(7) 0.0345(6) 0.0135(5) 0.0022(5) -0.0109(5)

loop_
_atom_type_symbol
_atom_type_description
_atom_type_scat_dispersion_real
_atom_type_scat_dispersion_imag
_atom_type_scat_source
C C 0.0033 0.0016 'International Tables Vol C Tables 4.2.6.8 and 6.1.1.4'
H H 0.0000 0.0000 'International Tables Vol C Tables 4.2.6.8 and 6.1.1.4'
N N 0.0061 0.0033 'International Tables Vol C Tables 4.2.6.8 and 6.1.1.4'
O O 0.0106 0.0060 'International Tables Vol C Tables 4.2.6.8 and 6.1.1.4'

loop_
_geom_angle_atom_site_label_1
_geom_angle_atom_site_label_2
_geom_angle_atom_site_label_3
_geom_angle
C2 C1 C6 121.32(18)
C2 C1 H1 119.3
C6 C1 H1 119.3
C3 C2 C1 120.00(19)
C3 C2 H2 120.0
C1 C2 H2 120.0
C2 C3 C4 119.82(18)
C2 C3 H3 120.1
C4 C3 H3 120.1
C3 C4 C5 120.27(19)
C3 C4 H4 119.9
C5 C4 H4 119.9
C4 C5 C6 120.60(17)
C4 C5 H5 119.7
C6 C5 H5 119.7
C1 C6 C5 117.97(15)
C1 C6 C7 117.61(14)
C5 C6 C7 124.41(14)
N1 C7 C6 120.14(13)
N1 C7 H7A 107.3
C6 C7 H7A 107.3
N1 C7 H7B 107.3
C6 C7 H7B 107.3
H7A C7 H7B 106.9
N1 C8 C9 110.20(12)
N1 C8 H8A 109.6
C9 C8 H8A 109.6
N1 C8 H8B 109.6
C9 C8 H8B 109.6
H8A C8 H8B 108.1
C10 C9 C18 111.93(12)
C10 C9 C8 106.07(12)
C18 C9 C8 111.79(12)
C10 C9 H9 109.0
C18 C9 H9 109.0
C8 C9 H9 109.0
O1 C10 C11 123.59(14)
O1 C10 C9 123.95(14)
C11 C10 C9 112.17(12)
C10 C11 C12 106.07(12)
C10 C11 C19 110.05(11)
C12 C11 C19 114.68(11)
C10 C11 H11 108.6
C12 C11 H11 108.6
C19 C11 H11 108.6
N1 C12 C11 109.00(11)
N1 C12 H12A 109.9
C11 C12 H12A 109.9
N1 C12 H12B 109.9
C11 C12 H12B 109.9
H12A C12 H12B 108.3
C14 C13 C17 120.06(15)
C14 C13 H13 120.0
C17 C13 H13 120.0
N2 C14 C13 123.78(16)
N2 C14 H14 118.1
C13 C14 H14 118.1
N2 C15 C16 124.03(16)
N2 C15 H15 118.0
C16 C15 H15 118.0
C17 C16 C15 119.46(16)
C17 C16 H16 120.3
C15 C16 H16 120.3
C16 C17 C13 116.65(14)
C16 C17 C18 125.05(14)
C13 C17 C18 118.29(13)
C17 C18 C9 114.59(11)
C17 C18 C27 109.87(11)
C9 C18 C27 112.80(11)
C17 C18 H18 106.3
C9 C18 H18 106.3
C27 C18 H18 106.3
O2 C19 C20 114.09(11)
O2 C19 C27 113.85(11)
C20 C19 C27 102.29(11)
O2 C19 C11 103.88(11)
C20 C19 C11 109.70(11)
C27 C19 C11 113.30(11)
C25 C20 C21 120.54(13)
C25 C20 C19 111.59(12)
C21 C20 C19 127.69(13)
C22 C21 C20 118.31(14)
C22 C21 H21 120.8
C20 C21 H21 120.8
C21 C22 C23 121.16(14)
C21 C22 H22 119.4
C23 C22 H22 119.4
C24 C23 C22 120.82(14)
C24 C23 H23 119.6
C22 C23 H23 119.6
C23 C24 C25 118.07(14)
C23 C24 H24 121.0
C25 C24 H24 121.0
C20 C25 C24 121.09(13)
C20 C25 C26 109.31(12)
C24 C25 C26 129.59(13)
O3 C26 C25 127.44(13)
O3 C26 C27 125.88(13)
C25 C26 C27 106.31(12)
C26 C27 C18 115.72(12)
C26 C27 C19 105.05(11)
C18 C27 C19 118.22(11)
C26 C27 H27 105.6
C18 C27 H27 105.6
C19 C27 H27 105.6
C12 N1 C7 116.70(12)
C12 N1 C8 112.86(11)
C7 N1 C8 117.58(12)
C15 N2 C14 116.01(14)
C19 O2 H2A 109.5

loop_
_geom_bond_atom_site_label_1
_geom_bond_atom_site_label_2
_geom_bond_distance
C1 C2 1.375(3)
C1 C6 1.384(2)
C1 H1 0.9300
C2 C3 1.368(3)
C2 H2 0.9300
C3 C4 1.373(3)
C3 H3 0.9300
C4 C5 1.380(2)
C4 H4 0.9300
C5 C6 1.386(2)
C5 H5 0.9300
C6 C7 1.515(2)
C7 N1 1.4563(19)
C7 H7A 0.9700
C7 H7B 0.9700
C8 N1 1.4565(18)
C8 C9 1.546(2)
C8 H8A 0.9700
C8 H8B 0.9700
C9 C10 1.507(2)
C9 C18 1.540(2)
C9 H9 0.9800
C10 O1 1.2129(17)
C10 C11 1.501(2)
C11 C12 1.539(2)
C11 C19 1.550(2)
C11 H11 0.9800
C12 N1 1.4476(18)
C12 H12A 0.9700
C12 H12B 0.9700
C13 C14 1.375(2)
C13 C17 1.384(2)
C13 H13 0.9300
C14 N2 1.336(2)
C14 H14 0.9300
C15 N2 1.329(2)
C15 C16 1.389(2)
C15 H15 0.9300
C16 C17 1.380(2)
C16 H16 0.9300
C17 C18 1.5222(19)
C18 C27 1.5429(18)
C18 H18 0.9800
C19 O2 1.4158(16)
C19 C20 1.5156(19)
C19 C27 1.5494(19)
C20 C25 1.386(2)
C20 C21 1.389(2)
C21 C22 1.382(2)
C21 H21 0.9300
C22 C23 1.388(2)
C22 H22 0.9300
C23 C24 1.382(2)
C23 H23 0.9300
C24 C25 1.392(2)
C24 H24 0.9300
C25 C26 1.4844(19)
C26 O3 1.2117(17)
C26 C27 1.524(2)
C27 H27 0.9800
O2 H2A 0.8200

loop_
_geom_hbond_atom_site_label_D
_geom_hbond_atom_site_label_H
_geom_hbond_atom_site_label_A
_geom_hbond_distance_DH
_geom_hbond_distance_HA
_geom_hbond_distance_DA
_geom_hbond_angle_DHA
_geom_hbond_site_symmetry_A
O2 H2A N2 0.82 2.06 2.8306(17) 156.8 2_667
